data_7700057
loop_
_publ_author_name
'Su, Shao-Dong'
'Zhu, Xiao-Quan'
'Zhang, Lin-Tao'
'Yang, Yu-Ying'
'Wen, Yue-Hong'
'Wu, Xin-Tao'
'Yang, Song-Qiu'
'Sheng, Tian-Lu'

_publ_section_title
;
 The MMCT excited state of a localized mixed valence cyanido-bridged
 Ru<sup>II</sup>-Ru-Ru<sup>II</sup> complex.
;
_journal_issue 25
_journal_name_full 'Dalton transactions (Cambridge, England : 2003)'
_journal_page_first 9303
_journal_page_last 9309
_journal_paper_doi 10.1039/c9dt01503e
_journal_volume 48
_journal_year 2019
_chemical_formula_sum 'C34 H33 Cl2 N O0 P2 Ru'
_chemical_formula_weight 689.52
_chemical_properties_physical Efflorescent
_space_group_crystal_system monoclinic
_space_group_IT_number 14
_space_group_name_Hall '-P 2yn'
_space_group_name_H-M_alt 'P 1 21/n 1'
_symmetry_space_group_name_Hall '-P 2yn'
_symmetry_space_group_name_H-M 'P 1 21/n 1'
_atom_sites_solution_hydrogens geom
_audit_creation_method SHELXL-2014
_audit_update_record
;
2018-12-14 deposited with the CCDC.    2019-05-22 downloaded from the CCDC.
;
_cell_angle_alpha 90
_cell_angle_beta 90.552(11)
_cell_angle_gamma 90
_cell_formula_units_Z 4
_cell_length_a 13.1304(14)
_cell_length_b 9.1192(9)
_cell_length_c 26.004(3)
_cell_measurement_reflns_used 8824
_cell_measurement_temperature 100(2)
_cell_measurement_theta_max 27.4855
_cell_measurement_theta_min 2.2334
_cell_volume 3113.5(6)
_computing_cell_refinement 'CrystalClear (Rigaku Inc., 2008)'
_computing_data_collection 'CrystalClear (Rigaku Inc., 2008)'
_computing_data_reduction 'CrystalClear (Rigaku Inc., 2008)'
_computing_molecular_graphics 'Bruker SHELXTL'
_computing_publication_material 'Bruker SHELXTL'
_computing_structure_refinement 'SHELXL-2014 (Sheldrick, 2014)'
_computing_structure_solution 'SHELXL-2014 (Sheldrick, 2014)'
_diffrn_ambient_temperature 100(2)
_diffrn_detector_area_resol_mean 28.5714
_diffrn_measured_fraction_theta_full 0.996
_diffrn_measured_fraction_theta_max 0.994
_diffrn_measurement_device_type
;
Saturn724+ (2x2 bin mode)
;
_diffrn_measurement_method CCD_Profile_fitting
_diffrn_radiation_type MoK\a
_diffrn_radiation_wavelength 0.71073
_diffrn_reflns_av_R_equivalents 0.0423
_diffrn_reflns_av_unetI/netI 0.0939
_diffrn_reflns_Laue_measured_fraction_full 0.996
_diffrn_reflns_Laue_measured_fraction_max 0.994
_diffrn_reflns_limit_h_max 17
_diffrn_reflns_limit_h_min -17
_diffrn_reflns_limit_k_max 11
_diffrn_reflns_limit_k_min -11
_diffrn_reflns_limit_l_max 33
_diffrn_reflns_limit_l_min -33
_diffrn_reflns_number 28070
_diffrn_reflns_point_group_measured_fraction_full 0.996
_diffrn_reflns_point_group_measured_fraction_max 0.994
_diffrn_reflns_theta_full 25.242
_diffrn_reflns_theta_max 27.476
_diffrn_reflns_theta_min 2.367
_diffrn_source 'Sealed Tube'
_exptl_absorpt_coefficient_mu 0.803
_exptl_absorpt_correction_T_max 1.0000
_exptl_absorpt_correction_T_min 0.6429
_exptl_absorpt_correction_type multi-scan
_exptl_absorpt_process_details 'RIGAKU/MSC(2004), CrystalClear Version 1.3.6'
_exptl_crystal_colour yellow
_exptl_crystal_density_diffrn 1.471
_exptl_crystal_density_method 'not measured'
_exptl_crystal_description block
_exptl_crystal_F_000 1408
_exptl_crystal_size_max 0.351
_exptl_crystal_size_mid 0.299
_exptl_crystal_size_min 0.257
_refine_diff_density_max 0.999
_refine_diff_density_min -0.749
_refine_diff_density_rms 0.078
_refine_ls_extinction_method none
_refine_ls_goodness_of_fit_ref 1.085
_refine_ls_hydrogen_treatment constr
_refine_ls_matrix_type full
_refine_ls_number_parameters 362
_refine_ls_number_reflns 7090
_refine_ls_number_restraints 0
_refine_ls_restrained_S_all 1.085
_refine_ls_R_factor_all 0.0456
_refine_ls_R_factor_gt 0.0391
_refine_ls_shift/su_max 0.001
_refine_ls_shift/su_mean 0.000
_refine_ls_structure_factor_coef Fsqd
_refine_ls_weighting_details 'w=1/[\s^2^(Fo^2^)+(0.0647P)^2^] where P=(Fo^2^+2Fc^2^)/3'
_refine_ls_weighting_scheme calc
_refine_ls_wR_factor_gt 0.1064
_refine_ls_wR_factor_ref 0.1246
_reflns_Friedel_coverage 0.000
_reflns_number_gt 6079
_reflns_number_total 7090
_reflns_threshold_expression 'I > 2\s(I)'
_cod_data_source_file c9dt01503e2.cif
_cod_data_source_block A
_cod_depositor_comments
;
The following automatic conversions were performed:

'_exptl_absorpt_correction_type' value 'Multi-scan' changed to
'multi-scan' according to
/home/data/users/saulius/crontab/automatic-downloads/rss-feeds/RSC/lib/dictionaries/cif_core.dic
dictionary named 'cif_core.dic' version 2.4.2 from 2011-04-26.

Automatic conversion script
Id: cif_fix_values 4973 2017-02-22 13:04:09Z antanas 

 Adding full bibliography for 7700056--7700059.cif.
;
_cod_original_cell_volume 3113.6(6)
_cod_database_code 7700057
_shelx_space_group_comment
;
The symmetry employed for this shelxl refinement is uniquely defined
by the following loop, which should always be used as a source of
symmetry information in preference to the above space-group names.
They are only intended as comments.
;
_shelxl_version_number 2014-3

loop_
_space_group_symop_operation_xyz
'x, y, z'
'-x+1/2, y+1/2, -z+1/2'
'-x, -y, -z'
'x-1/2, -y-1/2, z-1/2'

loop_
_atom_site_label
_atom_site_type_symbol
_atom_site_fract_x
_atom_site_fract_y
_atom_site_fract_z
_atom_site_U_iso_or_equiv
_atom_site_adp_type
_atom_site_occupancy
_atom_site_site_symmetry_order
_atom_site_calc_flag
_atom_site_refinement_flags_posn
_atom_site_refinement_flags_adp
Ru1 Ru 0.44928(2) 0.32383(2) 0.11582(2) 0.02955(10) Uani 1 1 d . .
P1 P 0.36240(6) 0.11266(8) 0.13107(3) 0.03128(17) Uani 1 1 d . .
N1 N 0.3859(2) 0.2842(3) -0.00070(11) 0.0496(7) Uani 1 1 d . .
C1 C 0.4093(2) 0.2948(3) 0.04192(12) 0.0365(7) Uani 1 1 d . .
Cl1 Cl 0.92483(15) -0.4267(3) 0.07687(12) 0.1752(11) Uani 1 1 d . .
P2 P 0.57892(6) 0.16593(8) 0.10105(3) 0.03030(17) Uani 1 1 d . .
C2 C 0.5450(3) 0.5131(4) 0.14397(14) 0.0498(9) Uani 1 1 d . .
H2 H 0.6153 0.5167 0.1403 0.060 Uiso 1 1 calc R U
Cl2 Cl 0.79733(13) -0.2169(2) 0.12982(6) 0.1092(5) Uani 1 1 d . .
C3 C 0.4729(3) 0.5653(4) 0.10797(15) 0.0559(10) Uani 1 1 d . .
H3 H 0.4872 0.6080 0.0764 0.067 Uiso 1 1 calc R U
C4 C 0.3741(3) 0.5410(4) 0.12857(13) 0.0508(9) Uani 1 1 d . .
H4 H 0.3125 0.5655 0.1129 0.061 Uiso 1 1 calc R U
C5 C 0.3863(3) 0.4737(4) 0.17674(13) 0.0426(7) Uani 1 1 d . .
H5 H 0.3337 0.4464 0.1985 0.051 Uiso 1 1 calc R U
C6 C 0.5395(3) 0.4041(5) 0.23706(15) 0.0653(11) Uani 1 1 d . .
H6A H 0.5075 0.3149 0.2480 0.098 Uiso 1 1 calc R U
H6B H 0.5302 0.4785 0.2627 0.098 Uiso 1 1 calc R U
H6C H 0.6110 0.3872 0.2324 0.098 Uiso 1 1 calc R U
C7 C 0.4925(3) 0.4539(3) 0.18701(11) 0.0394(7) Uani 1 1 d . .
C8 C 0.4163(2) -0.0289(3) 0.08899(11) 0.0357(6) Uani 1 1 d . .
H8A H 0.3906 -0.1247 0.0986 0.043 Uiso 1 1 calc R U
H8B H 0.3968 -0.0101 0.0535 0.043 Uiso 1 1 calc R U
C9 C 0.5327(2) -0.0253(3) 0.09473(12) 0.0380(7) Uani 1 1 d . .
H9A H 0.5634 -0.0706 0.0649 0.046 Uiso 1 1 calc R U
H9B H 0.5531 -0.0811 0.1249 0.046 Uiso 1 1 calc R U
C10 C 0.2243(2) 0.1051(4) 0.11865(12) 0.0394(7) Uani 1 1 d . .
C11 C 0.1781(3) 0.2081(4) 0.08765(15) 0.0504(9) Uani 1 1 d . .
H11 H 0.2164 0.2839 0.0738 0.061 Uiso 1 1 calc R U
C12 C 0.0730(3) 0.1989(5) 0.07689(18) 0.0688(13) Uani 1 1 d . .
H12 H 0.0426 0.2683 0.0555 0.083 Uiso 1 1 calc R U
C13 C 0.0152(3) 0.0901(6) 0.09733(16) 0.0716(14) Uani 1 1 d . .
H13 H -0.0542 0.0848 0.0901 0.086 Uiso 1 1 calc R U
C14 C 0.0602(3) -0.0098(6) 0.12825(16) 0.0725(14) Uani 1 1 d . .
H14 H 0.0205 -0.0828 0.1430 0.087 Uiso 1 1 calc R U
C15 C 0.1643(3) -0.0070(5) 0.13877(15) 0.0585(10) Uani 1 1 d . .
H15 H 0.1939 -0.0795 0.1591 0.070 Uiso 1 1 calc R U
C16 C 0.3714(2) 0.0319(3) 0.19612(11) 0.0342(6) Uani 1 1 d . .
C17 C 0.3558(3) 0.1216(4) 0.23823(12) 0.0457(8) Uani 1 1 d . .
H17 H 0.3383 0.2196 0.2337 0.055 Uiso 1 1 calc R U
C18 C 0.3665(3) 0.0637(5) 0.28731(14) 0.0599(10) Uani 1 1 d . .
H18 H 0.3554 0.1243 0.3155 0.072 Uiso 1 1 calc R U
C19 C 0.3928(3) -0.0785(5) 0.29566(15) 0.0621(11) Uani 1 1 d . .
H19 H 0.4016 -0.1138 0.3290 0.074 Uiso 1 1 calc R U
C20 C 0.4060(3) -0.1691(5) 0.25410(16) 0.0599(11) Uani 1 1 d . .
H20 H 0.4220 -0.2674 0.2594 0.072 Uiso 1 1 calc R U
C21 C 0.3960(3) -0.1163(4) 0.20414(14) 0.0497(8) Uani 1 1 d . .
H21 H 0.4055 -0.1785 0.1763 0.060 Uiso 1 1 calc R U
C22 C 0.6748(2) 0.1637(3) 0.15325(12) 0.0369(7) Uani 1 1 d . .
C23 C 0.6561(3) 0.0920(4) 0.19930(13) 0.0517(9) Uani 1 1 d . .
H23 H 0.5997 0.0311 0.2022 0.062 Uiso 1 1 calc R U
C24 C 0.7214(3) 0.1112(5) 0.24084(15) 0.0647(11) Uani 1 1 d . .
H24 H 0.7061 0.0677 0.2722 0.078 Uiso 1 1 calc R U
C25 C 0.8077(3) 0.1929(5) 0.23660(16) 0.0643(12) Uani 1 1 d . .
H25 H 0.8522 0.2021 0.2645 0.077 Uiso 1 1 calc R U
C26 C 0.8287(3) 0.2619(5) 0.19069(15) 0.0550(9) Uani 1 1 d . .
H26 H 0.8874 0.3183 0.1877 0.066 Uiso 1 1 calc R U
C27 C 0.7629(2) 0.2476(4) 0.14892(13) 0.0459(8) Uani 1 1 d . .
H27 H 0.7776 0.2941 0.1180 0.055 Uiso 1 1 calc R U
C28 C 0.6619(2) 0.1982(3) 0.04600(11) 0.0344(6) Uani 1 1 d . .
C29 C 0.7320(2) 0.0932(4) 0.03042(12) 0.0417(7) Uani 1 1 d . .
H29 H 0.7294 -0.0007 0.0443 0.050 Uiso 1 1 calc R U
C30 C 0.8055(3) 0.1266(4) -0.00537(13) 0.0495(8) Uani 1 1 d . .
H30 H 0.8519 0.0554 -0.0155 0.059 Uiso 1 1 calc R U
C31 C 0.8100(3) 0.2653(5) -0.02596(14) 0.0540(9) Uani 1 1 d . .
H31 H 0.8598 0.2884 -0.0499 0.065 Uiso 1 1 calc R U
C32 C 0.7404(3) 0.3703(4) -0.01106(14) 0.0522(9) Uani 1 1 d . .
H32 H 0.7436 0.4642 -0.0249 0.063 Uiso 1 1 calc R U
C33 C 0.6658(3) 0.3367(4) 0.02450(12) 0.0413(7) Uani 1 1 d . .
H33 H 0.6184 0.4074 0.0339 0.050 Uiso 1 1 calc R U
C34 C 0.8301(7) -0.3080(9) 0.0733(3) 0.162(4) Uani 1 1 d . .
H34A H 0.7702 -0.3595 0.0608 0.194 Uiso 1 1 calc R U
H34B H 0.8473 -0.2347 0.0478 0.194 Uiso 1 1 calc R U

loop_
_atom_site_aniso_label
_atom_site_aniso_U_11
_atom_site_aniso_U_22
_atom_site_aniso_U_33
_atom_site_aniso_U_23
_atom_site_aniso_U_13
_atom_site_aniso_U_12
Ru1 0.03664(15) 0.02045(14) 0.03155(15) -0.00279(8) -0.00008(10) 0.00171(8)
P1 0.0340(4) 0.0245(4) 0.0353(4) -0.0026(3) -0.0024(3) -0.0011(3)
N1 0.0631(19) 0.0464(18) 0.0393(15) -0.0007(13) -0.0041(13) 0.0099(14)
C1 0.0393(16) 0.0283(15) 0.0419(17) -0.0049(12) 0.0008(13) 0.0046(11)
Cl1 0.0879(12) 0.135(2) 0.302(3) -0.042(2) -0.0068(16) 0.0158(12)
P2 0.0325(4) 0.0243(4) 0.0341(4) -0.0029(3) -0.0018(3) 0.0018(3)
C2 0.054(2) 0.0350(18) 0.061(2) -0.0215(16) 0.0159(17) -0.0172(15)
Cl2 0.1064(12) 0.1313(15) 0.0897(10) -0.0050(10) 0.0012(9) 0.0005(10)
C3 0.094(3) 0.0211(16) 0.053(2) -0.0040(14) 0.017(2) -0.0031(17)
C4 0.072(2) 0.0290(17) 0.051(2) -0.0113(15) -0.0032(18) 0.0171(16)
C5 0.0472(18) 0.0304(16) 0.0503(18) -0.0147(14) 0.0104(14) 0.0029(13)
C6 0.073(3) 0.058(3) 0.065(2) -0.002(2) -0.016(2) -0.001(2)
C7 0.0539(19) 0.0264(15) 0.0377(16) -0.0080(12) -0.0031(14) -0.0032(13)
C8 0.0416(16) 0.0258(15) 0.0398(15) -0.0066(12) -0.0042(12) -0.0046(12)
C9 0.0435(17) 0.0254(15) 0.0450(17) -0.0031(13) -0.0006(13) 0.0052(12)
C10 0.0369(16) 0.0427(18) 0.0385(16) -0.0057(14) -0.0026(13) 0.0018(13)
C11 0.0444(19) 0.045(2) 0.061(2) -0.0026(17) -0.0091(16) 0.0105(15)
C12 0.051(2) 0.081(3) 0.074(3) -0.029(2) -0.016(2) 0.023(2)
C13 0.0323(18) 0.117(4) 0.066(3) -0.019(3) -0.0038(18) 0.006(2)
C14 0.048(2) 0.108(4) 0.062(2) -0.007(3) 0.0037(19) -0.026(2)
C15 0.047(2) 0.073(3) 0.056(2) 0.000(2) -0.0028(17) -0.0177(18)
C16 0.0325(14) 0.0318(15) 0.0384(15) 0.0048(12) -0.0007(12) -0.0037(11)
C17 0.056(2) 0.0396(19) 0.0419(17) 0.0072(15) 0.0040(15) -0.0008(15)
C18 0.080(3) 0.061(3) 0.0392(19) 0.0000(18) 0.0073(18) -0.012(2)
C19 0.053(2) 0.079(3) 0.054(2) 0.034(2) -0.0013(17) -0.006(2)
C20 0.060(2) 0.052(2) 0.067(3) 0.030(2) 0.001(2) 0.0067(18)
C21 0.061(2) 0.0333(18) 0.055(2) 0.0081(16) 0.0000(17) 0.0025(15)
C22 0.0372(16) 0.0334(16) 0.0401(16) -0.0055(13) -0.0025(13) 0.0032(12)
C23 0.059(2) 0.048(2) 0.0475(19) 0.0012(16) -0.0091(16) -0.0119(17)
C24 0.078(3) 0.067(3) 0.048(2) 0.017(2) -0.021(2) -0.005(2)
C25 0.066(3) 0.065(3) 0.062(2) 0.010(2) -0.030(2) 0.005(2)
C26 0.0455(19) 0.057(2) 0.062(2) -0.0045(19) -0.0166(17) -0.0025(17)
C27 0.0378(16) 0.051(2) 0.0491(18) -0.0028(16) -0.0039(14) -0.0026(14)
C28 0.0354(15) 0.0361(17) 0.0316(14) -0.0016(12) -0.0011(12) 0.0021(11)
C29 0.0450(17) 0.0390(18) 0.0412(16) -0.0045(14) 0.0002(14) 0.0054(13)
C30 0.0439(19) 0.057(2) 0.0479(19) -0.0125(17) 0.0026(15) 0.0107(16)
C31 0.050(2) 0.068(3) 0.0445(19) -0.0010(18) 0.0096(15) -0.0073(18)
C32 0.056(2) 0.050(2) 0.050(2) 0.0075(17) 0.0102(17) -0.0019(17)
C33 0.0463(18) 0.0364(18) 0.0413(17) 0.0027(13) 0.0016(14) 0.0049(13)
C34 0.193(8) 0.153(8) 0.136(6) -0.063(5) -0.083(6) 0.098(6)

loop_
_atom_type_symbol
_atom_type_description
_atom_type_scat_dispersion_real
_atom_type_scat_dispersion_imag
_atom_type_scat_source
C C 0.0033 0.0016 'International Tables Vol C Tables 4.2.6.8 and 6.1.1.4'
H H 0.0000 0.0000 'International Tables Vol C Tables 4.2.6.8 and 6.1.1.4'
N N 0.0061 0.0033 'International Tables Vol C Tables 4.2.6.8 and 6.1.1.4'
O O 0.0106 0.0060 'International Tables Vol C Tables 4.2.6.8 and 6.1.1.4'
P P 0.1023 0.0942 'International Tables Vol C Tables 4.2.6.8 and 6.1.1.4'
Cl Cl 0.1484 0.1585 'International Tables Vol C Tables 4.2.6.8 and 6.1.1.4'
Ru Ru -1.2594 0.8363 'International Tables Vol C Tables 4.2.6.8 and 6.1.1.4'

loop_
_geom_angle_atom_site_label_1
_geom_angle_atom_site_label_2
_geom_angle_atom_site_label_3
_geom_angle
C1 Ru1 C3 94.46(13)
C1 Ru1 C4 98.46(12)
C3 Ru1 C4 37.17(14)
C1 Ru1 C2 123.54(13)
C3 Ru1 C2 36.57(14)
C4 Ru1 C2 61.28(15)
C1 Ru1 C5 131.21(12)
C3 Ru1 C5 61.25(13)
C4 Ru1 C5 36.37(12)
C2 Ru1 C5 60.99(12)
C1 Ru1 P2 86.77(9)
C3 Ru1 P2 120.40(11)
C4 Ru1 P2 156.99(11)
C2 Ru1 P2 97.14(10)
C5 Ru1 P2 141.78(9)
C1 Ru1 C7 155.97(12)
C3 Ru1 C7 61.63(13)
C4 Ru1 C7 61.52(12)
C2 Ru1 C7 36.81(12)
C5 Ru1 C7 36.84(11)
P2 Ru1 C7 106.78(9)
C1 Ru1 P1 85.88(9)
C3 Ru1 P1 157.05(11)
C4 Ru1 P1 120.04(11)
C2 Ru1 P1 150.57(10)
C5 Ru1 P1 101.69(9)
P2 Ru1 P1 82.55(3)
C7 Ru1 P1 115.00(9)
C8 P1 C10 104.70(14)
C8 P1 C16 104.08(14)
C10 P1 C16 101.54(14)
C8 P1 Ru1 107.11(10)
C10 P1 Ru1 119.73(11)
C16 P1 Ru1 117.98(10)
N1 C1 Ru1 177.2(3)
C28 P2 C22 99.80(14)
C28 P2 C9 106.18(14)
C22 P2 C9 106.01(14)
C28 P2 Ru1 118.95(10)
C22 P2 Ru1 113.04(10)
C9 P2 Ru1 111.55(10)
C3 C2 C7 108.8(3)
C3 C2 Ru1 70.9(2)
C7 C2 Ru1 72.08(17)
C2 C3 C4 107.8(3)
C2 C3 Ru1 72.5(2)
C4 C3 Ru1 71.64(19)
C5 C4 C3 107.9(3)
C5 C4 Ru1 72.46(18)
C3 C4 Ru1 71.19(19)
C4 C5 C7 108.9(3)
C4 C5 Ru1 71.17(18)
C7 C5 Ru1 71.97(17)
C2 C7 C5 106.5(3)
C2 C7 C6 126.5(3)
C5 C7 C6 126.3(3)
C2 C7 Ru1 71.11(17)
C5 C7 Ru1 71.19(17)
C6 C7 Ru1 130.2(2)
C9 C8 P1 108.43(19)
C8 C9 P2 110.7(2)
C11 C10 C15 118.3(3)
C11 C10 P1 120.4(3)
C15 C10 P1 121.3(3)
C10 C11 C12 120.1(4)
C13 C12 C11 121.0(4)
C14 C13 C12 118.9(4)
C13 C14 C15 121.9(4)
C14 C15 C10 119.8(4)
C17 C16 C21 119.2(3)
C17 C16 P1 118.7(2)
C21 C16 P1 122.1(3)
C16 C17 C18 119.2(3)
C19 C18 C17 122.2(4)
C18 C19 C20 118.9(3)
C19 C20 C21 121.0(4)
C20 C21 C16 119.5(4)
C23 C22 C27 118.9(3)
C23 C22 P2 121.0(3)
C27 C22 P2 119.8(3)
C24 C23 C22 120.0(3)
C25 C24 C23 121.1(4)
C24 C25 C26 119.5(4)
C25 C26 C27 120.4(4)
C26 C27 C22 120.0(3)
C33 C28 C29 118.9(3)
C33 C28 P2 119.2(2)
C29 C28 P2 121.1(2)
C30 C29 C28 120.8(3)
C31 C30 C29 119.9(3)
C30 C31 C32 119.8(3)
C31 C32 C33 120.5(4)
C28 C33 C32 120.0(3)
Cl1 C34 Cl2 117.2(4)

loop_
_geom_bond_atom_site_label_1
_geom_bond_atom_site_label_2
_geom_bond_distance
Ru1 C1 2.005(3)
Ru1 C3 2.233(3)
Ru1 C4 2.239(3)
Ru1 C2 2.253(3)
Ru1 C5 2.256(3)
Ru1 P2 2.2652(8)
Ru1 C7 2.266(3)
Ru1 P1 2.2750(8)
P1 C8 1.838(3)
P1 C10 1.841(3)
P1 C16 1.848(3)
N1 C1 1.151(4)
Cl1 C34 1.651(7)
P2 C28 1.831(3)
P2 C22 1.843(3)
P2 C9 1.853(3)
C2 C3 1.408(5)
C2 C7 1.427(5)
Cl2 C34 1.745(7)
C3 C4 1.425(6)
C4 C5 1.403(5)
C5 C7 1.429(4)
C6 C7 1.505(5)
C8 C9 1.535(4)
C10 C11 1.374(5)
C10 C15 1.395(5)
C11 C12 1.408(5)
C12 C13 1.360(7)
C13 C14 1.348(7)
C14 C15 1.393(5)
C16 C17 1.384(4)
C16 C21 1.404(4)
C17 C18 1.387(5)
C18 C19 1.359(6)
C19 C20 1.373(6)
C20 C21 1.391(5)
C22 C23 1.388(5)
C22 C27 1.392(5)
C23 C24 1.384(5)
C24 C25 1.362(6)
C25 C26 1.380(6)
C26 C27 1.388(4)
C28 C33 1.382(4)
C28 C29 1.392(4)
C29 C30 1.381(5)
C30 C31 1.375(6)
C31 C32 1.382(5)
C32 C33 1.388(5)
